data_4082239
loop_
_publ_author_name
'Meana, Isabel'
'Espinet, Pablo'
'Alb\'eniz, Ana C.'

_publ_contact_author
;
 Ana Carmen Albeniz
 IU CINQUIMA/Quimica Inorganica
 Facultad de Ciencias
 Universidad de Valladolid
 E47071
 Valladolid
 Spain
;
_publ_section_title
;
 Heterometallic Complexes by Transmetalation of Alkynyl Groups from Copper
 or Silver to Allyl Palladium Complexes: Demetalation Studies and Alkynyl
 Homocoupling
;
_journal_issue 1
_journal_name_full Organometallics
_journal_page_first 1
_journal_paper_doi 10.1021/om4005498
_journal_volume 33
_journal_year 2014
_chemical_formula_sum 'C54 H48 Cl2 Cu2 P2 Pd2'
_chemical_formula_weight 1169.64
_chemical_name_systematic
; 
 ? 
;
_space_group_IT_number 61
_symmetry_cell_setting orthorhombic
_symmetry_space_group_name_Hall '-P 2ac 2ab'
_symmetry_space_group_name_H-M 'P b c a'
_atom_sites_solution_hydrogens geom
_atom_sites_solution_primary direct
_atom_sites_solution_secondary difmap
_audit_creation_method SHELXL-97
_cell_angle_alpha 90.00
_cell_angle_beta 90.00
_cell_angle_gamma 90.00
_cell_formula_units_Z 4
_cell_length_a 20.1012(5)
_cell_length_b 11.2224(2)
_cell_length_c 22.9667(5)
_cell_measurement_reflns_used 5528
_cell_measurement_temperature 293(2)
_cell_measurement_theta_max 28.4834
_cell_measurement_theta_min 2.8414
_cell_volume 5180.91(19)
_computing_cell_refinement
;
'Mon May 31 11:44:38 2010'
;
_computing_data_collection
;
'Mon May 31 11:44:38 2010'
;
_computing_data_reduction
;
'Mon May 31 11:44:38 2010'
;
_computing_structure_refinement 'SHELXL-97 (Sheldrick, 1997)'
_computing_structure_solution 'SHELXS-97 (Sheldrick, 1990)'
_diffrn_ambient_temperature 293(2)
_diffrn_detector_area_resol_mean 10.4757
_diffrn_measured_fraction_theta_full 0.993
_diffrn_measured_fraction_theta_max 0.993
_diffrn_measurement_details
;
  1 omega  -42.00   67.00   1.0000  173.8500
omega____ theta____ kappa____ phi______ frames
    -       -9.3771   70.0000  -27.0000 109
;
_diffrn_measurement_device_type 'SuperNova, Dual, Cu at zero, Atlas'
_diffrn_measurement_method '\w scans'
_diffrn_radiation_monochromator mirror
_diffrn_radiation_source 'SuperNova (Mo) X-ray Source'
_diffrn_radiation_type MoK\a
_diffrn_radiation_wavelength 0.71073
_diffrn_reflns_av_R_equivalents 0.0308
_diffrn_reflns_av_sigmaI/netI 0.0417
_diffrn_reflns_limit_h_max 24
_diffrn_reflns_limit_h_min -17
_diffrn_reflns_limit_k_max 11
_diffrn_reflns_limit_k_min -13
_diffrn_reflns_limit_l_max 27
_diffrn_reflns_limit_l_min -18
_diffrn_reflns_number 12684
_diffrn_reflns_theta_full 25.35
_diffrn_reflns_theta_max 25.35
_diffrn_reflns_theta_min 2.86
_exptl_absorpt_coefficient_mu 1.691
_exptl_absorpt_correction_T_max 0.962
_exptl_absorpt_correction_T_min 0.886
_exptl_absorpt_correction_type analytical
_exptl_absorpt_process_details
; 
CrysAlisPro, Oxford Diffraction Ltd.,
Version 1.171.33.48 (release 15-09-2009 CrysAlis171 .NET)
(compiled Sep 15 2009,11:49:04)
Analytical numeric absorption correction using a multifaceted crystal
            model based on expressions derived by R.C. Clark & J.S. Reid.
(Clark, R. C. & Reid, J. S. (1995). Acta Cryst. A51, 887-897)
;
_exptl_crystal_colour COLOURLESS
_exptl_crystal_density_diffrn 1.500
_exptl_crystal_density_method 'not measured'
_exptl_crystal_description PRISM
_exptl_crystal_F_000 2344
_exptl_crystal_size_max 0.2911
_exptl_crystal_size_mid 0.1305
_exptl_crystal_size_min 0.0432
_refine_diff_density_max 0.384
_refine_diff_density_min -0.392
_refine_diff_density_rms 0.065
_refine_ls_extinction_method none
_refine_ls_goodness_of_fit_ref 0.964
_refine_ls_hydrogen_treatment constr
_refine_ls_matrix_type full
_refine_ls_number_parameters 281
_refine_ls_number_reflns 4717
_refine_ls_number_restraints 0
_refine_ls_restrained_S_all 0.964
_refine_ls_R_factor_all 0.0625
_refine_ls_R_factor_gt 0.0359
_refine_ls_shift/su_max 0.023
_refine_ls_shift/su_mean 0.002
_refine_ls_structure_factor_coef Fsqd
_refine_ls_weighting_details 'calc w=1/[\s^2^(Fo^2^)+(0.0521P)^2^+0.0000P] where P=(Fo^2^+2Fc^2^)/3'
_refine_ls_weighting_scheme calc
_refine_ls_wR_factor_gt 0.0869
_refine_ls_wR_factor_ref 0.0931
_reflns_number_gt 3193
_reflns_number_total 4717
_reflns_threshold_expression >2sigma(I)
_cod_data_source_file om4005498_si_003.cif
_cod_data_source_block imb2582b
_cod_depositor_comments
;Adding full bibliography for
 ./tmp-cod-update-bibliographies-18343/cifs/4082239.cif.
;
_cod_original_sg_symbol_H-M Pbca
_cod_database_code 4082239

loop_
_symmetry_equiv_pos_as_xyz
'x, y, z'
'-x+1/2, -y, z+1/2'
'-x, y+1/2, -z+1/2'
'x+1/2, -y+1/2, -z'
'-x, -y, -z'
'x-1/2, y, -z-1/2'
'x, -y-1/2, z-1/2'
'-x-1/2, y-1/2, z'

loop_
_atom_site_label
_atom_site_type_symbol
_atom_site_fract_x
_atom_site_fract_y
_atom_site_fract_z
_atom_site_U_iso_or_equiv
_atom_site_adp_type
_atom_site_occupancy
_atom_site_symmetry_multiplicity
_atom_site_calc_flag
_atom_site_refinement_flags
Pd1 Pd 0.026910(14) 0.86288(2) 0.435562(13) 0.04224(11) Uani 1 1 d .
Cu1 Cu 0.03158(2) 0.62263(4) 0.51431(3) 0.05351(16) Uani 1 1 d .
Cl1 Cl -0.01142(6) 0.54238(9) 0.42937(5) 0.0664(3) Uani 1 1 d .
P1 P 0.12157(5) 0.89500(8) 0.38146(4) 0.0433(3) Uani 1 1 d .
C1 C -0.0395(2) 0.9323(5) 0.3686(3) 0.0837(16) Uani 1 1 d .
C2A C -0.0732(3) 0.8548(8) 0.4038(4) 0.061(3) Uiso 0.628(18) 1 d P
C2B C -0.0691(7) 0.9360(16) 0.4192(7) 0.074(6) Uiso 0.372(18) 1 d P
C3 C -0.0770(2) 0.8626(4) 0.4640(2) 0.0723(14) Uani 1 1 d .
C4 C 0.06230(19) 0.7928(3) 0.51122(19) 0.0492(10) Uani 1 1 d .
C5 C 0.0772(2) 0.7569(4) 0.5586(2) 0.0611(11) Uani 1 1 d .
C6 C 0.1021(3) 0.7458(5) 0.6191(3) 0.107(2) Uani 1 1 d .
H6A H 0.1229 0.8212 0.6290 0.128 Uiso 1 1 calc R
H6B H 0.0634 0.7377 0.6441 0.128 Uiso 1 1 calc R
C7 C 0.1469(5) 0.6554(7) 0.6350(3) 0.143(3) Uani 1 1 d .
H7A H 0.1211 0.5835 0.6410 0.171 Uiso 1 1 calc R
H7B H 0.1654 0.6772 0.6725 0.171 Uiso 1 1 calc R
C8 C 0.2009(4) 0.6250(8) 0.5985(4) 0.155(3) Uani 1 1 d .
H8A H 0.2265 0.6970 0.5917 0.186 Uiso 1 1 calc R
H8B H 0.1827 0.6007 0.5612 0.186 Uiso 1 1 calc R
C9 C 0.2474(5) 0.5326(10) 0.6170(4) 0.236(6) Uani 1 1 d .
H9A H 0.2697 0.5577 0.6519 0.354 Uiso 1 1 calc R
H9B H 0.2797 0.5192 0.5868 0.354 Uiso 1 1 calc R
H9C H 0.2235 0.4601 0.6244 0.354 Uiso 1 1 calc R
C11 C 0.20199(19) 0.9118(3) 0.41669(18) 0.0464(10) Uani 1 1 d .
C12 C 0.2192(2) 0.8288(4) 0.4577(2) 0.0696(14) Uani 1 1 d .
H12 H 0.1884 0.7714 0.4690 0.084 Uiso 1 1 calc R
C13 C 0.2819(2) 0.8294(5) 0.4825(3) 0.0931(19) Uani 1 1 d .
H13 H 0.2933 0.7731 0.5106 0.112 Uiso 1 1 calc R
C14 C 0.3273(2) 0.9139(5) 0.4653(3) 0.0779(15) Uani 1 1 d .
H14 H 0.3694 0.9149 0.4821 0.093 Uiso 1 1 calc R
C15 C 0.3121(2) 0.9937(5) 0.4253(3) 0.0828(16) Uani 1 1 d .
H15 H 0.3435 1.0496 0.4134 0.099 Uiso 1 1 calc R
C16 C 0.2488(2) 0.9933(4) 0.4009(2) 0.0774(15) Uani 1 1 d .
H16 H 0.2381 1.0504 0.3731 0.093 Uiso 1 1 calc R
C21 C 0.11292(18) 1.0281(3) 0.33661(19) 0.0486(10) Uani 1 1 d .
C22 C 0.1064(3) 1.1366(4) 0.3638(2) 0.0903(18) Uani 1 1 d .
H22 H 0.1083 1.1411 0.4042 0.108 Uiso 1 1 calc R
C23 C 0.0968(3) 1.2410(4) 0.3307(3) 0.106(2) Uani 1 1 d .
H23 H 0.0942 1.3147 0.3491 0.127 Uiso 1 1 calc R
C24 C 0.0914(3) 1.2335(5) 0.2716(3) 0.0911(18) Uani 1 1 d .
H24 H 0.0837 1.3018 0.2496 0.109 Uiso 1 1 calc R
C25 C 0.0973(3) 1.1257(5) 0.2450(2) 0.0802(15) Uani 1 1 d .
H25 H 0.0938 1.1208 0.2047 0.096 Uiso 1 1 calc R
C26 C 0.1083(2) 1.0236(4) 0.2770(2) 0.0622(12) Uani 1 1 d .
H26 H 0.1127 0.9508 0.2580 0.075 Uiso 1 1 calc R
C31 C 0.13606(19) 0.7744(3) 0.32979(17) 0.0468(10) Uani 1 1 d .
C32 C 0.0857(2) 0.6954(4) 0.3176(2) 0.0628(12) Uani 1 1 d .
H32 H 0.0445 0.7054 0.3354 0.075 Uiso 1 1 calc R
C33 C 0.0949(3) 0.6015(4) 0.2798(2) 0.0808(16) Uani 1 1 d .
H33 H 0.0602 0.5492 0.2718 0.097 Uiso 1 1 calc R
C34 C 0.1548(3) 0.5866(5) 0.2546(2) 0.0850(16) Uani 1 1 d .
H34 H 0.1612 0.5231 0.2291 0.102 Uiso 1 1 calc R
C35 C 0.2060(3) 0.6624(5) 0.2655(2) 0.0757(15) Uani 1 1 d .
H35 H 0.2469 0.6511 0.2473 0.091 Uiso 1 1 calc R
C36 C 0.1973(2) 0.7560(4) 0.3036(2) 0.0635(12) Uani 1 1 d .
H36 H 0.2326 0.8069 0.3117 0.076 Uiso 1 1 calc R

loop_
_atom_site_aniso_label
_atom_site_aniso_U_11
_atom_site_aniso_U_22
_atom_site_aniso_U_33
_atom_site_aniso_U_23
_atom_site_aniso_U_13
_atom_site_aniso_U_12
Pd1 0.0504(2) 0.03773(17) 0.03861(18) -0.00057(14) -0.00442(14) -0.00320(12)
Cu1 0.0540(3) 0.0446(3) 0.0620(4) 0.0061(2) 0.0046(2) -0.0035(2)
Cl1 0.0900(8) 0.0545(6) 0.0548(7) 0.0123(5) -0.0067(6) -0.0192(5)
P1 0.0534(6) 0.0424(5) 0.0340(6) 0.0065(5) -0.0058(5) -0.0031(4)
C1 0.052(3) 0.116(4) 0.084(4) 0.012(3) -0.025(3) 0.024(3)
C3 0.042(3) 0.088(4) 0.087(4) -0.001(3) 0.007(2) 0.002(2)
C4 0.055(2) 0.047(2) 0.046(3) 0.007(2) -0.001(2) -0.0101(18)
C5 0.078(3) 0.056(2) 0.049(3) -0.002(2) -0.011(2) -0.002(2)
C6 0.164(6) 0.099(4) 0.058(4) 0.006(3) -0.033(4) 0.016(4)
C7 0.190(8) 0.174(7) 0.063(5) -0.007(5) -0.052(5) 0.039(6)
C8 0.138(7) 0.223(10) 0.104(6) 0.045(7) -0.003(5) 0.047(6)
C9 0.167(8) 0.319(15) 0.222(13) 0.104(11) -0.069(8) 0.076(9)
C11 0.046(2) 0.046(2) 0.047(3) 0.004(2) -0.0019(18) -0.0055(18)
C12 0.047(3) 0.078(3) 0.083(4) 0.039(3) -0.010(2) -0.009(2)
C13 0.050(3) 0.125(4) 0.104(5) 0.062(4) -0.018(3) -0.008(3)
C14 0.054(3) 0.094(4) 0.086(4) 0.012(3) -0.017(3) -0.010(3)
C15 0.061(3) 0.078(3) 0.109(5) 0.022(3) -0.014(3) -0.026(3)
C16 0.082(4) 0.070(3) 0.080(4) 0.029(3) -0.016(3) -0.023(3)
C21 0.055(2) 0.046(2) 0.044(3) 0.014(2) -0.0068(19) -0.0026(17)
C22 0.166(5) 0.046(3) 0.059(3) 0.006(3) -0.022(3) 0.006(3)
C23 0.174(6) 0.048(3) 0.096(5) 0.008(3) -0.034(4) 0.006(3)
C24 0.107(4) 0.069(3) 0.096(5) 0.038(4) -0.023(4) -0.001(3)
C25 0.106(4) 0.085(4) 0.049(3) 0.027(3) -0.009(3) 0.016(3)
C26 0.070(3) 0.060(3) 0.057(3) 0.012(2) -0.004(2) 0.007(2)
C31 0.056(3) 0.045(2) 0.039(3) 0.0041(18) -0.005(2) 0.0039(18)
C32 0.075(3) 0.055(2) 0.058(3) -0.008(2) 0.005(2) -0.004(2)
C33 0.098(4) 0.068(3) 0.076(4) -0.025(3) 0.009(3) -0.013(3)
C34 0.109(5) 0.073(3) 0.073(4) -0.016(3) 0.006(4) 0.021(3)
C35 0.080(4) 0.089(4) 0.058(3) -0.004(3) 0.009(3) 0.026(3)
C36 0.065(3) 0.074(3) 0.052(3) 0.002(3) -0.003(2) 0.005(2)

loop_
_atom_type_symbol
_atom_type_description
_atom_type_scat_dispersion_real
_atom_type_scat_dispersion_imag
_atom_type_scat_source
C C 0.0033 0.0016 'International Tables Vol C Tables 4.2.6.8 and 6.1.1.4'
H H 0.0000 0.0000 'International Tables Vol C Tables 4.2.6.8 and 6.1.1.4'
P P 0.1023 0.0942 'International Tables Vol C Tables 4.2.6.8 and 6.1.1.4'
Cl Cl 0.1484 0.1585 'International Tables Vol C Tables 4.2.6.8 and 6.1.1.4'
Cu Cu 0.3201 1.2651 'International Tables Vol C Tables 4.2.6.8 and 6.1.1.4'
Pd Pd -0.9988 1.0072 'International Tables Vol C Tables 4.2.6.8 and 6.1.1.4'

loop_
_exptl_crystal_face_index_h
_exptl_crystal_face_index_k
_exptl_crystal_face_index_l
_exptl_crystal_face_perp_dist
_exptl_oxdiff_crystal_face_indexfrac_h
_exptl_oxdiff_crystal_face_indexfrac_k
_exptl_oxdiff_crystal_face_indexfrac_l
_exptl_oxdiff_crystal_face_x
_exptl_oxdiff_crystal_face_y
_exptl_oxdiff_crystal_face_z
-1 0 0 0.0673 -1.0000 0.0000 0.0000 -0.0015 0.0278 -0.0217
1 0 0 0.0633 1.0000 -0.0000 0.0000 0.0015 -0.0278 0.0217
0 -1 0 0.1425 0.0000 -1.0000 0.0000 0.0376 0.0325 0.0391
0 1 0 0.1485 -0.0000 1.0000 -0.0000 -0.0376 -0.0325 -0.0391
0 0 1 0.0236 -0.0000 0.0000 1.0000 0.0248 -0.0105 -0.0151
0 0 -1 0.0196 0.0000 -0.0000 -1.0000 -0.0248 0.0105 0.0151

loop_
_geom_angle_atom_site_label_1
_geom_angle_atom_site_label_2
_geom_angle_atom_site_label_3
_geom_angle
_geom_angle_site_symmetry_1
_geom_angle_site_symmetry_3
C4 Pd1 C2B 128.0(5) . .
C4 Pd1 C2A 127.0(2) . .
C2B Pd1 C2A 26.6(4) . .
C4 Pd1 C1 162.57(19) . .
C2B Pd1 C1 35.3(4) . .
C2A Pd1 C1 36.9(2) . .
C4 Pd1 C3 94.48(18) . .
C2B Pd1 C3 35.8(4) . .
C2A Pd1 C3 37.3(2) . .
C1 Pd1 C3 68.1(2) . .
C4 Pd1 P1 103.45(11) . .
C2B Pd1 P1 126.4(4) . .
C2A Pd1 P1 126.8(2) . .
C1 Pd1 P1 93.97(15) . .
C3 Pd1 P1 161.93(15) . .
C4 Cu1 C5 34.44(16) . .
C4 Cu1 Cl1 147.30(13) . 5_566
C5 Cu1 Cl1 113.29(14) . 5_566
C4 Cu1 Cl1 117.05(13) . .
C5 Cu1 Cl1 151.22(14) . .
Cl1 Cu1 Cl1 95.45(4) 5_566 .
Cu1 Cl1 Cu1 84.54(4) 5_566 .
C11 P1 C21 104.54(17) . .
C11 P1 C31 102.99(18) . .
C21 P1 C31 104.82(19) . .
C11 P1 Pd1 120.75(14) . .
C21 P1 Pd1 110.77(13) . .
C31 P1 Pd1 111.56(13) . .
C2B C1 C2A 43.0(7) . .
C2B C1 Pd1 70.3(7) . .
C2A C1 Pd1 70.0(4) . .
C2B C2A C1 65.2(11) . .
C2B C2A C3 65.6(11) . .
C1 C2A C3 125.2(7) . .
C2B C2A Pd1 76.1(9) . .
C1 C2A Pd1 73.1(4) . .
C3 C2A Pd1 73.2(4) . .
C2A C2B C1 71.8(12) . .
C2A C2B C3 72.1(12) . .
C1 C2B C3 136.4(14) . .
C2A C2B Pd1 77.3(10) . .
C1 C2B Pd1 74.4(7) . .
C3 C2B Pd1 74.5(7) . .
C2B C3 C2A 42.3(7) . .
C2B C3 Pd1 69.7(6) . .
C2A C3 Pd1 69.5(3) . .
C5 C4 Cu1 74.1(3) . .
C5 C4 Pd1 172.9(4) . .
Cu1 C4 Pd1 106.87(18) . .
C4 C5 C6 164.6(5) . .
C4 C5 Cu1 71.5(3) . .
C6 C5 Cu1 123.9(4) . .
C7 C6 C5 121.3(5) . .
C6 C7 C8 120.9(7) . .
C7 C8 C9 119.4(8) . .
C16 C11 C12 117.8(4) . .
C16 C11 P1 124.5(3) . .
C12 C11 P1 117.4(3) . .
C11 C12 C13 120.7(4) . .
C14 C13 C12 119.3(5) . .
C15 C14 C13 121.1(5) . .
C14 C15 C16 119.3(4) . .
C11 C16 C15 121.9(4) . .
C26 C21 C22 118.7(4) . .
C26 C21 P1 122.6(3) . .
C22 C21 P1 118.5(4) . .
C21 C22 C23 120.2(5) . .
C24 C23 C22 119.8(6) . .
C25 C24 C23 119.7(5) . .
C24 C25 C26 120.8(5) . .
C21 C26 C25 120.8(5) . .
C32 C31 C36 118.0(4) . .
C32 C31 P1 119.6(3) . .
C36 C31 P1 122.4(3) . .
C31 C32 C33 121.5(4) . .
C34 C33 C32 119.1(5) . .
C33 C34 C35 121.4(5) . .
C34 C35 C36 119.8(5) . .
C35 C36 C31 120.2(4) . .

loop_
_geom_bond_atom_site_label_1
_geom_bond_atom_site_label_2
_geom_bond_distance
_geom_bond_site_symmetry_2
Pd1 C4 2.036(4) .
Pd1 C2B 2.131(14) .
Pd1 C2A 2.142(7) .
Pd1 C1 2.180(5) .
Pd1 C3 2.190(4) .
Pd1 P1 2.3009(11) .
Cu1 C4 2.008(4) .
Cu1 C5 2.036(4) .
Cu1 Cl1 2.2950(12) 5_566
Cu1 Cl1 2.3160(13) .
Cl1 Cu1 2.2950(12) 5_566
P1 C11 1.818(4) .
P1 C21 1.823(4) .
P1 C31 1.823(4) .
C1 C2B 1.308(16) .
C1 C2A 1.368(9) .
C2A C2B 0.982(15) .
C2A C3 1.388(9) .
C2B C3 1.327(16) .
C4 C5 1.198(6) .
C5 C6 1.483(7) .
C6 C7 1.405(8) .
C7 C8 1.415(10) .
C8 C9 1.459(10) .
C11 C16 1.361(6) .
C11 C12 1.370(6) .
C12 C13 1.384(6) .
C13 C14 1.374(6) .
C14 C15 1.319(7) .
C15 C16 1.390(6) .
C21 C26 1.373(6) .
C21 C22 1.375(6) .
C22 C23 1.410(7) .
C23 C24 1.364(8) .
C24 C25 1.361(7) .
C25 C26 1.380(6) .
C31 C32 1.375(5) .
C31 C36 1.386(6) .
C32 C33 1.378(6) .
C33 C34 1.346(7) .
C34 C35 1.359(7) .
C35 C36 1.378(6) .
